data_1005024
loop_
_publ_author_name
'Gordon, R A'
'DiSalvo, F J'
'Poettgen, R'

_publ_section_title 'Physical properties of Ce Pd3 As2'
_journal_coden_ASTM JALCEU
_journal_name_full 'Journal of Alloys Compd.'
_journal_page_first 86
_journal_page_last 91
_journal_paper_doi 10.1016/0925-8388(95)02171-X
_journal_volume 236
_journal_year 1996
_chemical_formula_structural 'Ce Pd3 As2'
_chemical_formula_sum 'As2 Ce Pd3'
_chemical_name_systematic 'Cerium palladium arsenide (1/3/2)'
_space_group_IT_number 12
_symmetry_cell_setting monoclinic
_symmetry_Int_Tables_number 12
_symmetry_space_group_name_Hall '-C 2y'
_symmetry_space_group_name_H-M 'C 1 2/m 1'
_cell_angle_alpha 90
_cell_angle_beta 108.045(4)
_cell_angle_gamma 90
_cell_formula_units_Z 6
_cell_length_a 16.67299(200)
_cell_length_b 4.1205(4)
_cell_length_c 9.998(1)
_cell_volume 653.1
_refine_ls_R_factor_all 0.032
_cod_database_code 1005024

loop_
_symmetry_equiv_pos_as_xyz
x,y,z
x,-y,z
-x,-y,-z
-x,y,-z
1/2+x,1/2+y,z
1/2+x,1/2-y,z
1/2-x,1/2-y,-z
1/2-x,1/2+y,-z

loop_
_atom_site_label
_atom_site_type_symbol
_atom_site_symmetry_multiplicity
_atom_site_Wyckoff_symbol
_atom_site_fract_x
_atom_site_fract_y
_atom_site_fract_z
_atom_site_occupancy
_atom_site_attached_hydrogens
_atom_site_calc_flag
Ce1 Ce3+ 4 i 0.15598(3) 0. 0.70284(6) 1. 0 d
Ce2 Ce3+ 2 a 0. 0. 0. 1. 0 d
Pd1 Pd1+ 4 i 0.04476(5) 0. 0.33466(8) 1. 0 d
Pd2 Pd1+ 4 i 0.22065(5) 0. 0.39307(8) 1. 0 d
Pd3 Pd1+ 4 i 0.32235(5) 0. 0.03232(8) 1. 0 d
Pd4 Pd1+ 4 i 0.62616(5) 0. 0.20334(8) 1. 0 d
Pd5 Pd1+ 2 d 0. 0.5 0.5 1. 0 d
As1 As3- 4 i 0.19986(6) 0. 0.12909(11) 1. 0 d
As2 As3- 4 i 0.36393(6) 0. 0.54658(10) 1. 0 d
As3 As3- 4 i 0.46347(6) 0. 0.21707(11) 1. 0 d

loop_
_atom_type_symbol
_atom_type_oxidation_number
Ce3+ 3.000
Pd1+ 1.000
As3- -3.000
